data_8106545
loop_
_publ_author_name
'Liguo, Yang'
'Xin, Wang'

_publ_section_title
;
 Crystal structure of
 (5,15-cis-bis(2-hydroxy-1-naphthyl)-10-phenyl-20-(4-hydroxyphenyl)-porphyrinato)-(pyridine)-zinc(ii)
 pyridine solvate, C67H47N7O3Zn
;
_journal_issue 3
_journal_name_full 'Zeitschrift f\"ur Kristallographie - New Crystal Structures'
_journal_page_first 387
_journal_page_last 389
_journal_paper_doi 10.1515/ncrs-2016-0280
_journal_volume 232
_journal_year 2017
_chemical_formula_moiety 'C57 H37 N5 O3 Zn, 2(C5 H5 N)'
_chemical_formula_sum 'C67 H47 N7 O3 Zn'
_chemical_formula_weight 1063.49
_space_group_IT_number 14
_space_group_name_Hall '-P 2ybc'
_space_group_name_H-M_alt 'P 1 21/c 1'
_symmetry_cell_setting monoclinic
_symmetry_space_group_name_Hall '-P 2ybc'
_symmetry_space_group_name_H-M 'P 1 21/c 1'
_atom_sites_solution_hydrogens geom
_atom_sites_solution_primary direct
_atom_sites_solution_secondary difmap
_cell_angle_alpha 90.00
_cell_angle_beta 101.649(3)
_cell_angle_gamma 90.00
_cell_formula_units_Z 4
_cell_length_a 11.8802(4)
_cell_length_b 20.2309(6)
_cell_length_c 22.3328(6)
_cell_measurement_reflns_used 4374
_cell_measurement_temperature 293(2)
_cell_measurement_theta_max 29.0386
_cell_measurement_theta_min 2.9638
_cell_volume 5257.1(3)
_computing_cell_refinement 'SMART (Bruker, 2004)'
_computing_data_collection 'SMART (Bruker, 2004)'
_computing_data_reduction 'SAINT (Bruker, 2004)'
_computing_molecular_graphics 'Bruker SHELXTL'
_computing_publication_material 'Bruker SHELXTL'
_computing_structure_refinement 'SHELXS-97 (Sheldrick, 2008)'
_computing_structure_solution 'SHELXS-97 (Sheldrick, 2008)'
_diffrn_ambient_temperature 293(2)
_diffrn_detector_area_resol_mean 0
_diffrn_measured_fraction_theta_full 0.997
_diffrn_measured_fraction_theta_max 0.997
_diffrn_measurement_device_type 'Bruker Smart-1000 CCD'
_diffrn_measurement_method 'phi and omega scans'
_diffrn_radiation_monochromator graphite
_diffrn_radiation_source 'fine-focus sealed tube'
_diffrn_radiation_type MoK\a
_diffrn_radiation_wavelength 0.71073
_diffrn_reflns_av_R_equivalents 0.0469
_diffrn_reflns_av_sigmaI/netI 0.0861
_diffrn_reflns_limit_h_max 13
_diffrn_reflns_limit_h_min -14
_diffrn_reflns_limit_k_max 22
_diffrn_reflns_limit_k_min -24
_diffrn_reflns_limit_l_max 26
_diffrn_reflns_limit_l_min -11
_diffrn_reflns_number 18274
_diffrn_reflns_theta_full 25.00
_diffrn_reflns_theta_max 25.00
_diffrn_reflns_theta_min 2.97
_diffrn_standards_decay_% 0
_diffrn_standards_interval_count 0
_diffrn_standards_interval_time 0
_diffrn_standards_number 0
_exptl_absorpt_coefficient_mu 0.525
_exptl_absorpt_correction_T_max 1.000
_exptl_absorpt_correction_T_min 0.96984
_exptl_absorpt_correction_type multi-scan
_exptl_absorpt_process_details SADABS
_exptl_crystal_colour red
_exptl_crystal_density_diffrn 1.344
_exptl_crystal_density_method 'not measured'
_exptl_crystal_description block
_exptl_crystal_F_000 2208
_exptl_crystal_size_max 0.08
_exptl_crystal_size_mid 0.06
_exptl_crystal_size_min 0.04
_refine_diff_density_max 1.070
_refine_diff_density_min -0.670
_refine_diff_density_rms 0.077
_refine_ls_extinction_method none
_refine_ls_goodness_of_fit_ref 1.023
_refine_ls_hydrogen_treatment constr
_refine_ls_matrix_type full
_refine_ls_number_parameters 706
_refine_ls_number_reflns 9239
_refine_ls_number_restraints 0
_refine_ls_restrained_S_all 1.023
_refine_ls_R_factor_all 0.1085
_refine_ls_R_factor_gt 0.0609
_refine_ls_shift/su_max 0.001
_refine_ls_shift/su_mean 0.000
_refine_ls_structure_factor_coef Fsqd
_refine_ls_weighting_details 'calc w=1/[\s^2^(Fo^2^)+(0.0801P)^2^+0.0000P] where P=(Fo^2^+2Fc^2^)/3'
_refine_ls_weighting_scheme calc
_refine_ls_wR_factor_gt 0.1433
_refine_ls_wR_factor_ref 0.1588
_reflns_number_gt 5932
_reflns_number_total 9239
_reflns_threshold_expression >2sigma(I)
_cod_data_source_file suppl_ncrs-2016-0280_suppl.cif
_cod_data_source_block 1
_cod_original_sg_symbol_Hall -P2ybc
_cod_original_sg_symbol_H-M P2(1)/c
_cod_database_code 8106545
_publcif_info_exptl_table_max_cols 4
_publcif_info_exptl_table_use_headnotes n

loop_
_symmetry_equiv_pos_as_xyz
'x, y, z'
'-x, y+1/2, -z+1/2'
'-x, -y, -z'
'x, -y-1/2, z-1/2'

loop_
_atom_site_label
_atom_site_type_symbol
_atom_site_fract_x
_atom_site_fract_y
_atom_site_fract_z
_atom_site_U_iso_or_equiv
_atom_site_adp_type
_atom_site_occupancy
_atom_site_symmetry_multiplicity
_atom_site_calc_flag
_atom_site_refinement_flags
_atom_site_disorder_assembly
_atom_site_disorder_group
Zn1 Zn 0.28970(4) 0.20869(2) 0.34416(2) 0.02434(16) Uani 1 1 d . . .
N1 N 0.1432(3) 0.25980(15) 0.35462(15) 0.0235(8) Uani 1 1 d . . .
N2 N 0.3819(3) 0.26131(15) 0.41738(14) 0.0225(7) Uani 1 1 d . . .
N3 N 0.4223(3) 0.13985(15) 0.35772(15) 0.0269(8) Uani 1 1 d . . .
N4 N 0.1837(3) 0.13898(15) 0.29387(15) 0.0239(8) Uani 1 1 d . . .
N5 N 0.3264(3) 0.26243(17) 0.26753(16) 0.0294(8) Uani 1 1 d . . .
N6 N 0.0791(4) 0.3849(2) 0.1554(2) 0.0618(13) Uani 1 1 d . . .
O2 O 1.0135(3) 0.21671(17) 0.58032(17) 0.0552(10) Uani 1 1 d . . .
H2 H 1.0291 0.1848 0.6032 0.083 Uiso 1 1 calc R . .
O3 O 0.2654(3) -0.07399(15) 0.33739(17) 0.0538(10) Uani 1 1 d . . .
H3 H 0.2651 -0.0367 0.3517 0.081 Uiso 1 1 calc R . .
O4 O 0.1661(3) 0.29550(14) 0.54036(16) 0.0426(8) Uani 1 1 d . . .
H4 H 0.1180 0.2852 0.5604 0.064 Uiso 1 1 calc R . .
C1 C 0.1372(3) 0.31266(19) 0.39204(18) 0.0248(9) Uani 1 1 d . . .
C2 C 0.0229(4) 0.3386(2) 0.38058(19) 0.0297(10) Uani 1 1 d . . .
H2A H -0.0024 0.3750 0.3997 0.036 Uiso 1 1 calc R . .
C3 C -0.0409(4) 0.3010(2) 0.33738(19) 0.0301(10) Uani 1 1 d . . .
H3A H -0.1186 0.3066 0.3205 0.036 Uiso 1 1 calc R . .
C4 C 0.0335(3) 0.25002(19) 0.32191(18) 0.0250(9) Uani 1 1 d . . .
C5 C -0.0015(3) 0.1983(2) 0.28026(18) 0.0264(10) Uani 1 1 d . . .
C6 C -0.1268(4) 0.1966(2) 0.2491(2) 0.0303(10) Uani 1 1 d . . .
C7 C -0.1597(4) 0.2136(2) 0.1877(2) 0.0371(11) Uani 1 1 d . . .
H7 H -0.1041 0.2257 0.1658 0.045 Uiso 1 1 calc R . .
C8 C -0.2742(4) 0.2127(2) 0.1586(2) 0.0466(14) Uani 1 1 d . . .
H8 H -0.2950 0.2247 0.1176 0.056 Uiso 1 1 calc R . .
C9 C -0.3582(5) 0.1937(2) 0.1905(3) 0.0566(17) Uani 1 1 d . . .
H9 H -0.4351 0.1928 0.1710 0.068 Uiso 1 1 calc R . .
C10 C -0.3266(4) 0.1765(3) 0.2510(3) 0.0591(16) Uani 1 1 d . . .
H10 H -0.3824 0.1636 0.2724 0.071 Uiso 1 1 calc R . .
C11 C -0.2113(4) 0.1781(2) 0.2807(2) 0.0450(13) Uani 1 1 d . . .
H11 H -0.1910 0.1666 0.3218 0.054 Uiso 1 1 calc R . .
C12 C 0.0693(3) 0.14677(19) 0.26828(18) 0.0259(10) Uani 1 1 d . . .
C13 C 0.0313(4) 0.0912(2) 0.22868(19) 0.0300(10) Uani 1 1 d . . .
H13 H -0.0420 0.0851 0.2052 0.036 Uiso 1 1 calc R . .
C14 C 0.1206(4) 0.0500(2) 0.2319(2) 0.0310(10) Uani 1 1 d . . .
H14 H 0.1207 0.0098 0.2117 0.037 Uiso 1 1 calc R . .
C15 C 0.2170(3) 0.08000(19) 0.27296(18) 0.0254(9) Uani 1 1 d . . .
C16 C 0.3259(4) 0.0517(2) 0.28916(19) 0.0281(10) Uani 1 1 d . . .
C17 C 0.3415(3) -0.0145(2) 0.2608(2) 0.0291(10) Uani 1 1 d . . .
C18 C 0.3837(3) -0.0183(2) 0.20582(19) 0.0269(10) Uani 1 1 d . . .
C19 C 0.4279(4) 0.0381(2) 0.1795(2) 0.0338(11) Uani 1 1 d . . .
H19 H 0.4281 0.0791 0.1984 0.041 Uiso 1 1 calc R . .
C20 C 0.4693(4) 0.0327(2) 0.1277(2) 0.0415(12) Uani 1 1 d . . .
H20 H 0.4985 0.0700 0.1120 0.050 Uiso 1 1 calc R . .
C21 C 0.4694(4) -0.0275(3) 0.0972(2) 0.0503(14) Uani 1 1 d . . .
H21 H 0.4979 -0.0304 0.0615 0.060 Uiso 1 1 calc R . .
C22 C 0.4267(4) -0.0822(2) 0.1208(2) 0.0407(12) Uani 1 1 d . . .
H22 H 0.4248 -0.1222 0.1001 0.049 Uiso 1 1 calc R . .
C23 C 0.3855(4) -0.0796(2) 0.17555(19) 0.0281(10) Uani 1 1 d . . .
C24 C 0.3470(4) -0.1368(2) 0.2019(2) 0.0379(12) Uani 1 1 d . . .
H24 H 0.3467 -0.1773 0.1823 0.045 Uiso 1 1 calc R . .
C25 C 0.3102(4) -0.1331(2) 0.2562(2) 0.0395(12) Uani 1 1 d . . .
H25 H 0.2873 -0.1711 0.2739 0.047 Uiso 1 1 calc R . .
C26 C 0.3072(4) -0.0716(2) 0.2849(2) 0.0332(11) Uani 1 1 d . . .
C27 C 0.4211(4) 0.07902(19) 0.3296(2) 0.0290(10) Uani 1 1 d . . .
C28 C 0.5308(4) 0.0479(2) 0.3480(2) 0.0396(12) Uani 1 1 d . . .
H28 H 0.5523 0.0070 0.3349 0.048 Uiso 1 1 calc R . .
C29 C 0.5981(4) 0.0894(2) 0.3882(2) 0.0409(12) Uani 1 1 d . . .
H29 H 0.6738 0.0820 0.4080 0.049 Uiso 1 1 calc R . .
C30 C 0.5291(3) 0.1469(2) 0.3942(2) 0.0292(10) Uani 1 1 d . . .
C31 C 0.5654(3) 0.20023(19) 0.43381(18) 0.0250(9) Uani 1 1 d . . .
C32 C 0.6867(3) 0.19960(19) 0.47056(19) 0.0275(10) Uani 1 1 d . . .
C33 C 0.7173(4) 0.1629(2) 0.5234(2) 0.0427(12) Uani 1 1 d . . .
H33 H 0.6629 0.1354 0.5353 0.051 Uiso 1 1 calc R . .
C34 C 0.8270(4) 0.1659(2) 0.5594(2) 0.0460(13) Uani 1 1 d . . .
H34 H 0.8460 0.1398 0.5942 0.055 Uiso 1 1 calc R . .
C35 C 0.9078(4) 0.2076(2) 0.5434(2) 0.0343(11) Uani 1 1 d . . .
C36 C 0.8798(4) 0.2436(2) 0.4901(2) 0.0348(11) Uani 1 1 d . . .
H36 H 0.9349 0.2702 0.4778 0.042 Uiso 1 1 calc R . .
C37 C 0.7699(4) 0.2402(2) 0.4545(2) 0.0339(11) Uani 1 1 d . . .
H37 H 0.7516 0.2657 0.4192 0.041 Uiso 1 1 calc R . .
C38 C 0.4943(3) 0.25169(18) 0.44582(18) 0.0241(9) Uani 1 1 d . . .
C39 C 0.5268(3) 0.29985(19) 0.49340(19) 0.0281(10) Uani 1 1 d . . .
H39 H 0.5990 0.3045 0.5185 0.034 Uiso 1 1 calc R . .
C40 C 0.4335(3) 0.3369(2) 0.49504(19) 0.0295(10) Uani 1 1 d . . .
H40 H 0.4288 0.3717 0.5216 0.035 Uiso 1 1 calc R . .
C41 C 0.3422(3) 0.31235(19) 0.44768(19) 0.0255(10) Uani 1 1 d . . .
C42 C 0.2296(3) 0.33701(19) 0.43668(18) 0.0252(9) Uani 1 1 d . . .
C43 C 0.1996(3) 0.3860(2) 0.48109(19) 0.0274(10) Uani 1 1 d . . .
C44 C 0.1642(4) 0.3630(2) 0.53182(19) 0.0307(10) Uani 1 1 d . . .
C45 C 0.1311(4) 0.4060(2) 0.5746(2) 0.0391(12) Uani 1 1 d . . .
H45 H 0.1082 0.3888 0.6089 0.047 Uiso 1 1 calc R . .
C46 C 0.1325(4) 0.4725(2) 0.5660(2) 0.0414(12) Uani 1 1 d . . .
H46 H 0.1102 0.5005 0.5945 0.050 Uiso 1 1 calc R . .
C47 C 0.1679(4) 0.4997(2) 0.5139(2) 0.0312(10) Uani 1 1 d . . .
C48 C 0.1675(4) 0.5682(2) 0.5031(2) 0.0398(12) Uani 1 1 d . . .
H48 H 0.1453 0.5971 0.5310 0.048 Uiso 1 1 calc R . .
C49 C 0.1992(4) 0.5928(2) 0.4523(2) 0.0402(12) Uani 1 1 d . . .
H49 H 0.1966 0.6381 0.4451 0.048 Uiso 1 1 calc R . .
C51 C 0.2357(4) 0.4837(2) 0.4190(2) 0.0341(11) Uani 1 1 d . . .
H51 H 0.2581 0.4560 0.3903 0.041 Uiso 1 1 calc R . .
C52 C 0.2016(3) 0.45571(19) 0.47124(19) 0.0267(10) Uani 1 1 d . . .
C53 C 0.1163(6) 0.4340(4) 0.2524(3) 0.079(2) Uani 1 1 d . . .
H53 H 0.1084 0.4325 0.2930 0.095 Uiso 1 1 calc R . .
C54 C 0.0724(4) 0.3859(3) 0.2157(2) 0.0471(13) Uani 1 1 d . . .
H54 H 0.0355 0.3513 0.2312 0.056 Uiso 1 1 calc R . .
C56 C 0.1277(5) 0.4384(3) 0.1319(3) 0.0619(16) Uani 1 1 d . . .
H56 H 0.1290 0.4408 0.0905 0.074 Uiso 1 1 calc R . .
C57 C 0.1743(6) 0.4884(3) 0.1712(5) 0.097(3) Uani 1 1 d . . .
H57 H 0.2067 0.5243 0.1549 0.117 Uiso 1 1 calc R . .
C58 C 0.1759(6) 0.4886(3) 0.2324(4) 0.078(2) Uani 1 1 d . . .
H58 H 0.2125 0.5211 0.2587 0.094 Uiso 1 1 calc R . .
C59 C 0.1326(5) 0.0551(3) 0.4127(2) 0.108(3) Uani 1 1 d G . .
H59 H 0.0712 0.0363 0.3855 0.130 Uiso 1 1 calc R . .
C60 C 0.1164(6) 0.1126(3) 0.4439(3) 0.152(4) Uani 1 1 d G . .
H60 H 0.0443 0.1324 0.4376 0.182 Uiso 1 1 calc R . .
C61 C 0.2081(8) 0.1407(2) 0.4845(3) 0.098(3) Uani 1 1 d G . .
H61 H 0.1972 0.1791 0.5054 0.118 Uiso 1 1 calc R . .
C62 C 0.3159(7) 0.1112(3) 0.4939(2) 0.152(5) Uani 1 1 d G . .
H62 H 0.3772 0.1299 0.5211 0.183 Uiso 1 1 calc R . .
C63 C 0.3320(5) 0.0536(3) 0.4627(3) 0.132(4) Uani 1 1 d G . .
H63 H 0.4042 0.0339 0.4690 0.158 Uiso 1 1 calc R . .
N7 N 0.2404(6) 0.0256(2) 0.4221(2) 0.103(2) Uani 1 1 d G . .
C65 C 0.2358(4) 0.5501(2) 0.4109(2) 0.0369(11) Uani 1 1 d . . .
H65 H 0.2606 0.5675 0.3772 0.044 Uiso 1 1 calc R . .
C67 C 0.3138(4) 0.2350(3) 0.2118(2) 0.0418(12) Uani 1 1 d . . .
H67 H 0.2884 0.1915 0.2067 0.050 Uiso 1 1 calc R . .
C68 C 0.3369(5) 0.2686(3) 0.1615(2) 0.0585(15) Uani 1 1 d . . .
H68 H 0.3287 0.2480 0.1236 0.070 Uiso 1 1 calc R . .
C69 C 0.3725(5) 0.3339(3) 0.1693(3) 0.0644(18) Uani 1 1 d . . .
H69 H 0.3878 0.3580 0.1364 0.077 Uiso 1 1 calc R . .
C70 C 0.3848(5) 0.3624(3) 0.2253(3) 0.0574(16) Uani 1 1 d . . .
H70 H 0.4093 0.4059 0.2314 0.069 Uiso 1 1 calc R . .
C71 C 0.3602(4) 0.3254(2) 0.2729(2) 0.0425(12) Uani 1 1 d . . .
H71 H 0.3676 0.3456 0.3109 0.051 Uiso 1 1 calc R . .

loop_
_atom_site_aniso_label
_atom_site_aniso_U_11
_atom_site_aniso_U_22
_atom_site_aniso_U_33
_atom_site_aniso_U_23
_atom_site_aniso_U_13
_atom_site_aniso_U_12
Zn1 0.0224(3) 0.0250(3) 0.0235(3) -0.0041(2) -0.00029(19) 0.0011(2)
N1 0.0215(18) 0.0210(17) 0.0262(19) -0.0034(15) 0.0000(15) 0.0028(14)
N2 0.0216(18) 0.0236(18) 0.0210(18) -0.0024(15) 0.0014(15) -0.0005(14)
N3 0.0248(19) 0.0268(19) 0.027(2) -0.0060(15) -0.0002(16) 0.0018(15)
N4 0.0210(18) 0.0238(18) 0.0245(19) -0.0030(15) -0.0009(15) -0.0012(14)
N5 0.0213(19) 0.037(2) 0.028(2) 0.0004(17) 0.0013(15) 0.0007(16)
N6 0.044(3) 0.072(3) 0.064(3) -0.016(3) -0.002(2) 0.006(2)
O2 0.035(2) 0.068(3) 0.055(2) 0.0211(19) -0.0086(17) -0.0081(18)
O3 0.082(3) 0.036(2) 0.053(2) -0.0017(17) 0.037(2) -0.0103(19)
O4 0.043(2) 0.0413(19) 0.045(2) 0.0117(16) 0.0125(16) -0.0027(15)
C1 0.024(2) 0.026(2) 0.023(2) -0.0047(18) 0.0008(18) 0.0014(17)
C2 0.028(2) 0.034(2) 0.027(2) -0.007(2) 0.0050(19) 0.0046(19)
C3 0.020(2) 0.037(3) 0.031(2) -0.002(2) 0.0005(18) 0.0073(19)
C4 0.024(2) 0.028(2) 0.022(2) -0.0015(18) 0.0004(18) 0.0015(18)
C5 0.024(2) 0.030(2) 0.023(2) -0.0012(19) 0.0001(18) -0.0002(18)
C6 0.027(2) 0.027(2) 0.033(3) -0.008(2) -0.003(2) 0.0045(19)
C7 0.035(3) 0.041(3) 0.032(3) -0.009(2) -0.001(2) 0.005(2)
C8 0.044(3) 0.041(3) 0.044(3) -0.015(2) -0.016(3) 0.011(2)
C9 0.036(3) 0.039(3) 0.082(5) -0.021(3) -0.017(3) 0.003(2)
C10 0.032(3) 0.054(3) 0.088(5) 0.004(3) 0.005(3) -0.008(3)
C11 0.032(3) 0.046(3) 0.053(3) 0.003(2) 0.000(2) -0.003(2)
C12 0.028(2) 0.027(2) 0.021(2) 0.0014(18) 0.0015(18) -0.0028(18)
C13 0.025(2) 0.037(3) 0.027(2) -0.009(2) 0.0011(19) -0.006(2)
C14 0.036(3) 0.027(2) 0.030(2) -0.0057(19) 0.003(2) -0.004(2)
C15 0.029(2) 0.024(2) 0.023(2) -0.0020(18) 0.0064(19) -0.0031(18)
C16 0.032(2) 0.027(2) 0.026(2) -0.0020(18) 0.0089(19) -0.0004(19)
C17 0.026(2) 0.024(2) 0.036(3) 0.000(2) 0.005(2) 0.0010(18)
C18 0.023(2) 0.032(2) 0.024(2) -0.0024(19) -0.0008(18) 0.0048(19)
C19 0.037(3) 0.028(2) 0.035(3) 0.000(2) 0.005(2) 0.004(2)
C20 0.049(3) 0.045(3) 0.032(3) 0.010(2) 0.011(2) 0.007(2)
C21 0.047(3) 0.070(4) 0.034(3) 0.004(3) 0.008(2) 0.007(3)
C22 0.038(3) 0.048(3) 0.033(3) -0.012(2) 0.000(2) 0.005(2)
C23 0.025(2) 0.028(2) 0.029(2) -0.0046(19) 0.0003(19) 0.0006(18)
C24 0.035(3) 0.029(3) 0.047(3) -0.013(2) 0.001(2) -0.004(2)
C25 0.035(3) 0.023(2) 0.059(3) 0.002(2) 0.003(2) -0.007(2)
C26 0.040(3) 0.028(3) 0.032(3) 0.001(2) 0.008(2) -0.002(2)
C27 0.029(2) 0.026(2) 0.031(2) -0.0054(19) 0.003(2) 0.0008(18)
C28 0.039(3) 0.033(3) 0.044(3) -0.008(2) 0.001(2) 0.010(2)
C29 0.025(2) 0.042(3) 0.051(3) -0.010(2) -0.004(2) 0.009(2)
C30 0.022(2) 0.031(2) 0.032(3) -0.0012(19) 0.0010(19) 0.0051(18)
C31 0.025(2) 0.027(2) 0.021(2) 0.0025(18) 0.0006(17) -0.0007(18)
C32 0.025(2) 0.028(2) 0.027(2) -0.0051(19) -0.0006(18) 0.0057(19)
C33 0.030(3) 0.054(3) 0.040(3) 0.014(2) 0.000(2) -0.008(2)
C34 0.030(3) 0.062(3) 0.040(3) 0.024(3) -0.007(2) -0.008(2)
C35 0.021(2) 0.040(3) 0.036(3) 0.007(2) -0.0055(19) -0.001(2)
C36 0.030(3) 0.040(3) 0.033(3) 0.011(2) 0.004(2) -0.006(2)
C37 0.033(3) 0.035(3) 0.031(3) 0.010(2) 0.001(2) 0.000(2)
C38 0.028(2) 0.021(2) 0.022(2) 0.0032(17) 0.0009(18) -0.0010(17)
C39 0.023(2) 0.034(2) 0.024(2) 0.0008(19) -0.0028(18) -0.0003(19)
C40 0.028(2) 0.034(2) 0.024(2) -0.0114(19) -0.0009(19) -0.0002(19)
C41 0.026(2) 0.023(2) 0.025(2) -0.0014(18) -0.0007(18) -0.0006(18)
C42 0.027(2) 0.023(2) 0.025(2) -0.0035(18) 0.0047(18) -0.0021(18)
C43 0.022(2) 0.035(2) 0.023(2) -0.005(2) -0.0001(18) -0.0008(19)
C44 0.026(2) 0.039(3) 0.025(2) 0.001(2) 0.0000(19) 0.000(2)
C45 0.038(3) 0.057(3) 0.023(2) -0.002(2) 0.011(2) 0.004(2)
C46 0.039(3) 0.051(3) 0.034(3) -0.012(2) 0.007(2) 0.007(2)
C47 0.022(2) 0.040(3) 0.028(2) -0.011(2) -0.0006(19) 0.000(2)
C48 0.034(3) 0.038(3) 0.046(3) -0.014(2) 0.004(2) 0.004(2)
C49 0.040(3) 0.031(3) 0.048(3) -0.005(2) 0.006(2) -0.001(2)
C51 0.037(3) 0.034(3) 0.032(3) -0.006(2) 0.006(2) -0.001(2)
C52 0.022(2) 0.031(2) 0.024(2) -0.0046(19) -0.0034(18) 0.0003(18)
C53 0.083(5) 0.102(6) 0.055(4) -0.016(4) 0.019(4) 0.027(4)
C54 0.046(3) 0.048(3) 0.045(3) 0.005(3) 0.002(3) -0.013(3)
C56 0.066(4) 0.075(4) 0.049(4) 0.005(3) 0.022(3) 0.010(3)
C57 0.079(5) 0.055(4) 0.169(9) 0.028(5) 0.053(6) -0.003(4)
C58 0.109(6) 0.057(4) 0.085(5) -0.021(4) 0.056(5) 0.000(4)
C59 0.115(7) 0.125(7) 0.106(7) -0.035(6) 0.072(6) 0.003(6)
C60 0.219(14) 0.142(9) 0.115(9) 0.057(7) 0.085(9) 0.040(9)
C61 0.188(10) 0.055(4) 0.073(6) 0.014(4) 0.080(7) 0.000(6)
C62 0.217(14) 0.167(10) 0.098(7) -0.039(7) 0.092(9) -0.084(9)
C63 0.166(10) 0.130(8) 0.117(8) -0.049(6) 0.071(7) -0.047(7)
N7 0.154(7) 0.080(4) 0.087(5) -0.009(4) 0.051(5) -0.009(5)
C65 0.041(3) 0.028(3) 0.043(3) 0.000(2) 0.010(2) 0.000(2)
C67 0.044(3) 0.049(3) 0.032(3) 0.000(2) 0.005(2) -0.002(2)
C68 0.049(3) 0.096(5) 0.029(3) 0.003(3) 0.005(2) -0.010(3)
C69 0.041(3) 0.102(5) 0.046(4) 0.034(3) -0.003(3) -0.021(3)
C70 0.048(3) 0.065(4) 0.052(4) 0.024(3) -0.008(3) -0.017(3)
C71 0.041(3) 0.038(3) 0.043(3) 0.006(2) -0.004(2) -0.007(2)

loop_
_atom_type_symbol
_atom_type_description
_atom_type_scat_dispersion_real
_atom_type_scat_dispersion_imag
_atom_type_scat_source
C C 0.0033 0.0016 'International Tables Vol C Tables 4.2.6.8 and 6.1.1.4'
H H 0.0000 0.0000 'International Tables Vol C Tables 4.2.6.8 and 6.1.1.4'
O O 0.0106 0.0060 'International Tables Vol C Tables 4.2.6.8 and 6.1.1.4'
N N 0.0061 0.0033 'International Tables Vol C Tables 4.2.6.8 and 6.1.1.4'
Zn Zn 0.2839 1.4301 'International Tables Vol C Tables 4.2.6.8 and 6.1.1.4'

loop_
_geom_angle_atom_site_label_1
_geom_angle_atom_site_label_2
_geom_angle_atom_site_label_3
_geom_angle
_geom_angle_site_symmetry_1
_geom_angle_site_symmetry_3
N4 Zn1 N2 161.48(13) . .
N4 Zn1 N1 88.17(13) . .
N2 Zn1 N1 88.69(12) . .
N4 Zn1 N3 89.03(13) . .
N2 Zn1 N3 87.98(12) . .
N1 Zn1 N3 160.82(13) . .
N4 Zn1 N5 96.44(13) . .
N2 Zn1 N5 102.08(13) . .
N1 Zn1 N5 98.46(13) . .
N3 Zn1 N5 100.70(13) . .
C1 N1 C4 106.1(3) . .
C1 N1 Zn1 127.2(3) . .
C4 N1 Zn1 126.5(3) . .
C41 N2 C38 106.2(3) . .
C41 N2 Zn1 126.7(3) . .
C38 N2 Zn1 127.1(3) . .
C30 N3 C27 106.6(3) . .
C30 N3 Zn1 127.0(3) . .
C27 N3 Zn1 126.4(3) . .
C15 N4 C12 106.8(3) . .
C15 N4 Zn1 126.4(3) . .
C12 N4 Zn1 126.3(3) . .
C71 N5 C67 116.9(4) . .
C71 N5 Zn1 121.3(3) . .
C67 N5 Zn1 121.8(3) . .
C54 N6 C56 118.3(5) . .
C35 O2 H2 109.5 . .
C26 O3 H3 109.5 . .
C44 O4 H4 109.5 . .
N1 C1 C42 125.1(4) . .
N1 C1 C2 110.0(3) . .
C42 C1 C2 124.9(4) . .
C3 C2 C1 107.5(4) . .
C3 C2 H2A 126.3 . .
C1 C2 H2A 126.3 . .
C2 C3 C4 107.0(4) . .
C2 C3 H3A 126.5 . .
C4 C3 H3A 126.5 . .
N1 C4 C5 125.5(4) . .
N1 C4 C3 109.3(3) . .
C5 C4 C3 125.2(4) . .
C12 C5 C4 124.9(4) . .
C12 C5 C6 118.0(3) . .
C4 C5 C6 117.0(3) . .
C11 C6 C7 118.6(4) . .
C11 C6 C5 121.1(4) . .
C7 C6 C5 120.2(4) . .
C8 C7 C6 120.9(5) . .
C8 C7 H7 119.6 . .
C6 C7 H7 119.6 . .
C7 C8 C9 120.1(5) . .
C7 C8 H8 119.9 . .
C9 C8 H8 119.9 . .
C10 C9 C8 119.4(5) . .
C10 C9 H9 120.3 . .
C8 C9 H9 120.3 . .
C9 C10 C11 120.6(6) . .
C9 C10 H10 119.7 . .
C11 C10 H10 119.7 . .
C6 C11 C10 120.3(5) . .
C6 C11 H11 119.8 . .
C10 C11 H11 119.8 . .
N4 C12 C5 126.1(4) . .
N4 C12 C13 109.1(3) . .
C5 C12 C13 124.8(4) . .
C14 C13 C12 107.7(4) . .
C14 C13 H13 126.1 . .
C12 C13 H13 126.1 . .
C13 C14 C15 106.9(4) . .
C13 C14 H14 126.6 . .
C15 C14 H14 126.6 . .
N4 C15 C16 126.0(4) . .
N4 C15 C14 109.6(4) . .
C16 C15 C14 124.5(4) . .
C15 C16 C27 126.0(4) . .
C15 C16 C17 116.2(4) . .
C27 C16 C17 117.8(4) . .
C26 C17 C18 118.7(4) . .
C26 C17 C16 120.8(4) . .
C18 C17 C16 120.3(4) . .
C23 C18 C17 120.2(4) . .
C23 C18 C19 117.4(4) . .
C17 C18 C19 122.4(4) . .
C20 C19 C18 121.0(4) . .
C20 C19 H19 119.5 . .
C18 C19 H19 119.5 . .
C19 C20 C21 121.7(5) . .
C19 C20 H20 119.1 . .
C21 C20 H20 119.1 . .
C22 C21 C20 118.8(5) . .
C22 C21 H21 120.6 . .
C20 C21 H21 120.6 . .
C21 C22 C23 121.7(4) . .
C21 C22 H22 119.1 . .
C23 C22 H22 119.1 . .
C22 C23 C18 119.3(4) . .
C22 C23 C24 122.0(4) . .
C18 C23 C24 118.7(4) . .
C25 C24 C23 120.7(4) . .
C25 C24 H24 119.7 . .
C23 C24 H24 119.7 . .
C24 C25 C26 119.7(4) . .
C24 C25 H25 120.1 . .
C26 C25 H25 120.1 . .
O3 C26 C17 123.8(4) . .
O3 C26 C25 114.2(4) . .
C17 C26 C25 122.0(4) . .
N3 C27 C16 125.0(4) . .
N3 C27 C28 109.7(4) . .
C16 C27 C28 125.3(4) . .
C29 C28 C27 107.3(4) . .
C29 C28 H28 126.3 . .
C27 C28 H28 126.3 . .
C28 C29 C30 106.7(4) . .
C28 C29 H29 126.6 . .
C30 C29 H29 126.6 . .
N3 C30 C31 125.6(4) . .
N3 C30 C29 109.6(4) . .
C31 C30 C29 124.7(4) . .
C38 C31 C30 124.9(4) . .
C38 C31 C32 116.7(3) . .
C30 C31 C32 118.2(3) . .
C33 C32 C37 117.5(4) . .
C33 C32 C31 121.8(4) . .
C37 C32 C31 120.5(4) . .
C32 C33 C34 121.7(4) . .
C32 C33 H33 119.2 . .
C34 C33 H33 119.2 . .
C35 C34 C33 120.0(4) . .
C35 C34 H34 120.0 . .
C33 C34 H34 120.0 . .
O2 C35 C34 122.0(4) . .
O2 C35 C36 118.7(4) . .
C34 C35 C36 119.2(4) . .
C35 C36 C37 120.2(4) . .
C35 C36 H36 119.9 . .
C37 C36 H36 119.9 . .
C36 C37 C32 121.3(4) . .
C36 C37 H37 119.3 . .
C32 C37 H37 119.3 . .
N2 C38 C31 125.8(3) . .
N2 C38 C39 109.7(3) . .
C31 C38 C39 124.4(4) . .
C40 C39 C38 107.4(4) . .
C40 C39 H39 126.3 . .
C38 C39 H39 126.3 . .
C39 C40 C41 106.9(4) . .
C39 C40 H40 126.6 . .
C41 C40 H40 126.6 . .
N2 C41 C42 126.4(4) . .
N2 C41 C40 109.8(3) . .
C42 C41 C40 123.8(4) . .
C41 C42 C1 125.2(4) . .
C41 C42 C43 117.8(4) . .
C1 C42 C43 116.3(4) . .
C44 C43 C52 118.8(4) . .
C44 C43 C42 118.5(4) . .
C52 C43 C42 122.6(4) . .
C43 C44 O4 117.0(4) . .
C43 C44 C45 121.8(4) . .
O4 C44 C45 121.2(4) . .
C46 C45 C44 120.3(4) . .
C46 C45 H45 119.9 . .
C44 C45 H45 119.9 . .
C45 C46 C47 120.7(4) . .
C45 C46 H46 119.6 . .
C47 C46 H46 119.6 . .
C48 C47 C52 119.6(4) . .
C48 C47 C46 121.9(4) . .
C52 C47 C46 118.4(4) . .
C49 C48 C47 120.7(4) . .
C49 C48 H48 119.6 . .
C47 C48 H48 119.6 . .
C48 C49 C65 120.2(4) . .
C48 C49 H49 119.9 . .
C65 C49 H49 119.9 . .
C65 C51 C52 120.7(4) . .
C65 C51 H51 119.6 . .
C52 C51 H51 119.6 . .
C47 C52 C51 117.8(4) . .
C47 C52 C43 120.0(4) . .
C51 C52 C43 122.3(4) . .
C54 C53 C58 122.5(6) . .
C54 C53 H53 118.8 . .
C58 C53 H53 118.8 . .
C53 C54 N6 122.3(6) . .
C53 C54 H54 118.9 . .
N6 C54 H54 118.9 . .
N6 C56 C57 118.7(6) . .
N6 C56 H56 120.7 . .
C57 C56 H56 120.7 . .
C58 C57 C56 124.2(6) . .
C58 C57 H57 117.9 . .
C56 C57 H57 117.9 . .
C57 C58 C53 113.8(6) . .
C57 C58 H58 123.1 . .
C53 C58 H58 123.1 . .
C60 C59 N7 120.0 . .
C60 C59 H59 120.0 . .
N7 C59 H59 120.0 . .
C61 C60 C59 120.0 . .
C61 C60 H60 120.0 . .
C59 C60 H60 120.0 . .
C60 C61 C62 120.0 . .
C60 C61 H61 120.0 . .
C62 C61 H61 120.0 . .
C63 C62 C61 120.0 . .
C63 C62 H62 120.0 . .
C61 C62 H62 120.0 . .
C62 C63 N7 120.0 . .
C62 C63 H63 120.0 . .
N7 C63 H63 120.0 . .
C63 N7 C59 120.0 . .
C51 C65 C49 120.9(5) . .
C51 C65 H65 119.5 . .
C49 C65 H65 119.5 . .
N5 C67 C68 123.0(5) . .
N5 C67 H67 118.5 . .
C68 C67 H67 118.5 . .
C69 C68 C67 118.1(5) . .
C69 C68 H68 121.0 . .
C67 C68 H68 121.0 . .
C70 C69 C68 119.5(5) . .
C70 C69 H69 120.2 . .
C68 C69 H69 120.2 . .
C69 C70 C71 118.7(5) . .
C69 C70 H70 120.7 . .
C71 C70 H70 120.7 . .
N5 C71 C70 123.8(5) . .
N5 C71 H71 118.1 . .
C70 C71 H71 118.1 . .

loop_
_geom_bond_atom_site_label_1
_geom_bond_atom_site_label_2
_geom_bond_distance
_geom_bond_site_symmetry_2
_geom_bond_publ_flag
Zn1 N4 2.065(3) . yes
Zn1 N2 2.070(3) . yes
Zn1 N1 2.078(3) . yes
Zn1 N3 2.079(3) . yes
Zn1 N5 2.145(4) . yes
N1 C1 1.368(5) . ?
N1 C4 1.373(5) . ?
N2 C41 1.370(5) . ?
N2 C38 1.372(5) . ?
N3 C30 1.370(5) . ?
N3 C27 1.380(5) . ?
N4 C15 1.369(5) . ?
N4 C12 1.372(5) . ?
N5 C71 1.335(5) . ?
N5 C67 1.343(6) . ?
N6 C54 1.365(7) . ?
N6 C56 1.379(7) . ?
O2 C35 1.369(5) . ?
O2 H2 0.8200 . ?
O3 C26 1.362(5) . ?
O3 H3 0.8200 . ?
O4 C44 1.378(5) . ?
O4 H4 0.8200 . ?
C1 C42 1.414(5) . ?
C1 C2 1.430(5) . ?
C2 C3 1.338(6) . ?
C2 H2A 0.9300 . ?
C3 C4 1.445(5) . ?
C3 H3A 0.9300 . ?
C4 C5 1.406(5) . ?
C5 C12 1.399(6) . ?
C5 C6 1.511(6) . ?
C6 C11 1.390(6) . ?
C6 C7 1.391(6) . ?
C7 C8 1.384(6) . ?
C7 H7 0.9300 . ?
C8 C9 1.392(8) . ?
C8 H8 0.9300 . ?
C9 C10 1.372(8) . ?
C9 H9 0.9300 . ?
C10 C11 1.396(7) . ?
C10 H10 0.9300 . ?
C11 H11 0.9300 . ?
C12 C13 1.446(5) . ?
C13 C14 1.340(6) . ?
C13 H13 0.9300 . ?
C14 C15 1.448(6) . ?
C14 H14 0.9300 . ?
C15 C16 1.394(6) . ?
C16 C27 1.410(6) . ?
C16 C17 1.509(6) . ?
C17 C26 1.370(6) . ?
C17 C18 1.420(6) . ?
C18 C23 1.415(6) . ?
C18 C19 1.430(6) . ?
C19 C20 1.350(6) . ?
C19 H19 0.9300 . ?
C20 C21 1.396(7) . ?
C20 H20 0.9300 . ?
C21 C22 1.366(7) . ?
C21 H21 0.9300 . ?
C22 C23 1.407(6) . ?
C22 H22 0.9300 . ?
C23 C24 1.416(6) . ?
C24 C25 1.371(7) . ?
C24 H24 0.9300 . ?
C25 C26 1.403(6) . ?
C25 H25 0.9300 . ?
C27 C28 1.430(6) . ?
C28 C29 1.363(6) . ?
C28 H28 0.9300 . ?
C29 C30 1.445(6) . ?
C29 H29 0.9300 . ?
C30 C31 1.407(6) . ?
C31 C38 1.400(5) . ?
C31 C32 1.508(5) . ?
C32 C33 1.380(6) . ?
C32 C37 1.386(6) . ?
C33 C34 1.387(6) . ?
C33 H33 0.9300 . ?
C34 C35 1.377(6) . ?
C34 H34 0.9300 . ?
C35 C36 1.379(6) . ?
C36 C37 1.386(6) . ?
C36 H36 0.9300 . ?
C37 H37 0.9300 . ?
C38 C39 1.436(6) . ?
C39 C40 1.344(6) . ?
C39 H39 0.9300 . ?
C40 C41 1.442(5) . ?
C40 H40 0.9300 . ?
C41 C42 1.402(5) . ?
C42 C43 1.496(6) . ?
C43 C44 1.368(6) . ?
C43 C52 1.428(6) . ?
C44 C45 1.404(6) . ?
C45 C46 1.360(6) . ?
C45 H45 0.9300 . ?
C46 C47 1.425(6) . ?
C46 H46 0.9300 . ?
C47 C48 1.408(6) . ?
C47 C52 1.419(6) . ?
C48 C49 1.359(7) . ?
C48 H48 0.9300 . ?
C49 C65 1.397(6) . ?
C49 H49 0.9300 . ?
C51 C65 1.357(6) . ?
C51 C52 1.426(6) . ?
C51 H51 0.9300 . ?
C53 C54 1.310(8) . ?
C53 C58 1.432(9) . ?
C53 H53 0.9300 . ?
C54 H54 0.9300 . ?
C56 C57 1.380(10) . ?
C56 H56 0.9300 . ?
C57 C58 1.363(10) . ?
C57 H57 0.9300 . ?
C58 H58 0.9300 . ?
C59 C60 1.3900 . ?
C59 N7 1.3900 . ?
C59 H59 0.9300 . ?
C60 C61 1.3900 . ?
C60 H60 0.9300 . ?
C61 C62 1.3900 . ?
C61 H61 0.9300 . ?
C62 C63 1.3900 . ?
C62 H62 0.9300 . ?
C63 N7 1.3900 . ?
C63 H63 0.9300 . ?
C65 H65 0.9300 . ?
C67 C68 1.388(7) . ?
C67 H67 0.9300 . ?
C68 C69 1.386(8) . ?
C68 H68 0.9300 . ?
C69 C70 1.358(8) . ?
C69 H69 0.9300 . ?
C70 C71 1.378(7) . ?
C70 H70 0.9300 . ?
C71 H71 0.9300 . ?

loop_
_geom_hbond_atom_site_label_D
_geom_hbond_atom_site_label_H
_geom_hbond_atom_site_label_A
_geom_hbond_distance_DH
_geom_hbond_distance_HA
_geom_hbond_distance_DA
_geom_hbond_angle_DHA
_geom_hbond_site_symmetry_A
O2 H2 N6 0.82 1.85 2.667(6) 174.5 4_666
O3 H3 N7 0.82 2.08 2.820(5) 149.8 .
O4 H4 O2 0.82 1.97 2.697(5) 147.3 1_455

loop_
_geom_torsion_atom_site_label_1
_geom_torsion_atom_site_label_2
_geom_torsion_atom_site_label_3
_geom_torsion_atom_site_label_4
_geom_torsion
_geom_torsion_site_symmetry_1
_geom_torsion_site_symmetry_2
_geom_torsion_site_symmetry_3
_geom_torsion_site_symmetry_4
N4 Zn1 N1 C1 170.4(3) . . . .
N2 Zn1 N1 C1 8.7(3) . . . .
N3 Zn1 N1 C1 88.7(5) . . . .
N5 Zn1 N1 C1 -93.3(3) . . . .
N4 Zn1 N1 C4 -14.6(3) . . . .
N2 Zn1 N1 C4 -176.3(3) . . . .
N3 Zn1 N1 C4 -96.3(5) . . . .
N5 Zn1 N1 C4 81.7(3) . . . .
N4 Zn1 N2 C41 -86.2(5) . . . .
N1 Zn1 N2 C41 -6.0(3) . . . .
N3 Zn1 N2 C41 -167.1(3) . . . .
N5 Zn1 N2 C41 92.4(3) . . . .
N4 Zn1 N2 C38 92.9(5) . . . .
N1 Zn1 N2 C38 173.1(3) . . . .
N3 Zn1 N2 C38 12.0(3) . . . .
N5 Zn1 N2 C38 -88.5(3) . . . .
N4 Zn1 N3 C30 -173.8(4) . . . .
N2 Zn1 N3 C30 -12.1(4) . . . .
N1 Zn1 N3 C30 -92.2(5) . . . .
N5 Zn1 N3 C30 89.8(4) . . . .
N4 Zn1 N3 C27 9.0(4) . . . .
N2 Zn1 N3 C27 170.7(4) . . . .
N1 Zn1 N3 C27 90.6(5) . . . .
N5 Zn1 N3 C27 -87.4(4) . . . .
N2 Zn1 N4 C15 -92.5(5) . . . .
N1 Zn1 N4 C15 -172.9(3) . . . .
N3 Zn1 N4 C15 -11.8(3) . . . .
N5 Zn1 N4 C15 88.8(3) . . . .
N2 Zn1 N4 C12 96.8(5) . . . .
N1 Zn1 N4 C12 16.5(3) . . . .
N3 Zn1 N4 C12 177.5(3) . . . .
N5 Zn1 N4 C12 -81.9(3) . . . .
N4 Zn1 N5 C71 157.0(3) . . . .
N2 Zn1 N5 C71 -22.5(3) . . . .
N1 Zn1 N5 C71 67.9(3) . . . .
N3 Zn1 N5 C71 -112.7(3) . . . .
N4 Zn1 N5 C67 -21.3(3) . . . .
N2 Zn1 N5 C67 159.1(3) . . . .
N1 Zn1 N5 C67 -110.4(3) . . . .
N3 Zn1 N5 C67 68.9(3) . . . .
C4 N1 C1 C42 175.6(4) . . . .
Zn1 N1 C1 C42 -8.6(6) . . . .
C4 N1 C1 C2 -2.8(5) . . . .
Zn1 N1 C1 C2 173.0(3) . . . .
N1 C1 C2 C3 1.3(5) . . . .
C42 C1 C2 C3 -177.1(4) . . . .
C1 C2 C3 C4 0.8(5) . . . .
C1 N1 C4 C5 -176.2(4) . . . .
Zn1 N1 C4 C5 7.9(6) . . . .
C1 N1 C4 C3 3.3(4) . . . .
Zn1 N1 C4 C3 -172.6(3) . . . .
C2 C3 C4 N1 -2.6(5) . . . .
C2 C3 C4 C5 176.9(4) . . . .
N1 C4 C5 C12 3.6(7) . . . .
C3 C4 C5 C12 -175.8(4) . . . .
N1 C4 C5 C6 179.9(4) . . . .
C3 C4 C5 C6 0.5(6) . . . .
C12 C5 C6 C11 103.5(5) . . . .
C4 C5 C6 C11 -73.0(5) . . . .
C12 C5 C6 C7 -76.3(5) . . . .
C4 C5 C6 C7 107.1(5) . . . .
C11 C6 C7 C8 0.6(6) . . . .
C5 C6 C7 C8 -179.6(4) . . . .
C6 C7 C8 C9 -0.9(7) . . . .
C7 C8 C9 C10 0.5(7) . . . .
C8 C9 C10 C11 0.3(8) . . . .
C7 C6 C11 C10 0.1(7) . . . .
C5 C6 C11 C10 -179.7(4) . . . .
C9 C10 C11 C6 -0.6(8) . . . .
C15 N4 C12 C5 175.7(4) . . . .
Zn1 N4 C12 C5 -12.1(6) . . . .
C15 N4 C12 C13 -1.6(4) . . . .
Zn1 N4 C12 C13 170.6(3) . . . .
C4 C5 C12 N4 -1.4(7) . . . .
C6 C5 C12 N4 -177.7(4) . . . .
C4 C5 C12 C13 175.4(4) . . . .
C6 C5 C12 C13 -0.8(6) . . . .
N4 C12 C13 C14 1.7(5) . . . .
C5 C12 C13 C14 -175.7(4) . . . .
C12 C13 C14 C15 -1.0(5) . . . .
C12 N4 C15 C16 -177.8(4) . . . .
Zn1 N4 C15 C16 10.0(6) . . . .
C12 N4 C15 C14 0.9(4) . . . .
Zn1 N4 C15 C14 -171.2(3) . . . .
C13 C14 C15 N4 0.1(5) . . . .
C13 C14 C15 C16 178.8(4) . . . .
N4 C15 C16 C27 -0.5(7) . . . .
C14 C15 C16 C27 -179.0(4) . . . .
N4 C15 C16 C17 178.9(4) . . . .
C14 C15 C16 C17 0.4(6) . . . .
C15 C16 C17 C26 -81.6(5) . . . .
C27 C16 C17 C26 97.8(5) . . . .
C15 C16 C17 C18 93.4(5) . . . .
C27 C16 C17 C18 -87.2(5) . . . .
C26 C17 C18 C23 2.5(6) . . . .
C16 C17 C18 C23 -172.6(4) . . . .
C26 C17 C18 C19 -176.1(4) . . . .
C16 C17 C18 C19 8.8(6) . . . .
C23 C18 C19 C20 0.2(6) . . . .
C17 C18 C19 C20 178.8(4) . . . .
C18 C19 C20 C21 1.0(7) . . . .
C19 C20 C21 C22 -0.3(7) . . . .
C20 C21 C22 C23 -1.6(7) . . . .
C21 C22 C23 C18 2.7(6) . . . .
C21 C22 C23 C24 -176.5(4) . . . .
C17 C18 C23 C22 179.4(4) . . . .
C19 C18 C23 C22 -1.9(6) . . . .
C17 C18 C23 C24 -1.4(6) . . . .
C19 C18 C23 C24 177.3(4) . . . .
C22 C23 C24 C25 178.2(4) . . . .
C18 C23 C24 C25 -0.9(6) . . . .
C23 C24 C25 C26 2.0(7) . . . .
C18 C17 C26 O3 179.9(4) . . . .
C16 C17 C26 O3 -5.0(7) . . . .
C18 C17 C26 C25 -1.4(6) . . . .
C16 C17 C26 C25 173.6(4) . . . .
C24 C25 C26 O3 177.9(4) . . . .
C24 C25 C26 C17 -0.9(7) . . . .
C30 N3 C27 C16 178.4(4) . . . .
Zn1 N3 C27 C16 -3.9(6) . . . .
C30 N3 C27 C28 -1.3(5) . . . .
Zn1 N3 C27 C28 176.4(3) . . . .
C15 C16 C27 N3 -2.8(7) . . . .
C17 C16 C27 N3 177.8(4) . . . .
C15 C16 C27 C28 176.9(4) . . . .
C17 C16 C27 C28 -2.5(7) . . . .
N3 C27 C28 C29 1.1(5) . . . .
C16 C27 C28 C29 -178.6(4) . . . .
C27 C28 C29 C30 -0.5(6) . . . .
C27 N3 C30 C31 -176.2(4) . . . .
Zn1 N3 C30 C31 6.1(6) . . . .
C27 N3 C30 C29 1.0(5) . . . .
Zn1 N3 C30 C29 -176.6(3) . . . .
C28 C29 C30 N3 -0.4(5) . . . .
C28 C29 C30 C31 177.0(4) . . . .
N3 C30 C31 C38 5.8(7) . . . .
C29 C30 C31 C38 -171.1(4) . . . .
N3 C30 C31 C32 -179.9(4) . . . .
C29 C30 C31 C32 3.2(7) . . . .
C38 C31 C32 C33 94.8(5) . . . .
C30 C31 C32 C33 -79.9(6) . . . .
C38 C31 C32 C37 -80.2(5) . . . .
C30 C31 C32 C37 105.0(5) . . . .
C37 C32 C33 C34 -0.3(7) . . . .
C31 C32 C33 C34 -175.5(4) . . . .
C32 C33 C34 C35 1.7(8) . . . .
C33 C34 C35 O2 174.0(5) . . . .
C33 C34 C35 C36 -3.2(8) . . . .
O2 C35 C36 C37 -174.0(4) . . . .
C34 C35 C36 C37 3.2(7) . . . .
C35 C36 C37 C32 -1.8(7) . . . .
C33 C32 C37 C36 0.3(7) . . . .
C31 C32 C37 C36 175.6(4) . . . .
C41 N2 C38 C31 173.3(4) . . . .
Zn1 N2 C38 C31 -5.9(6) . . . .
C41 N2 C38 C39 -2.5(4) . . . .
Zn1 N2 C38 C39 178.2(3) . . . .
C30 C31 C38 N2 -5.9(7) . . . .
C32 C31 C38 N2 179.7(4) . . . .
C30 C31 C38 C39 169.3(4) . . . .
C32 C31 C38 C39 -5.1(6) . . . .
N2 C38 C39 C40 2.0(5) . . . .
C31 C38 C39 C40 -173.9(4) . . . .
C38 C39 C40 C41 -0.7(5) . . . .
C38 N2 C41 C42 -176.2(4) . . . .
Zn1 N2 C41 C42 3.0(6) . . . .
C38 N2 C41 C40 2.1(5) . . . .
Zn1 N2 C41 C40 -178.7(3) . . . .
C39 C40 C41 N2 -0.9(5) . . . .
C39 C40 C41 C42 177.5(4) . . . .
N2 C41 C42 C1 0.3(7) . . . .
C40 C41 C42 C1 -177.8(4) . . . .
N2 C41 C42 C43 170.8(4) . . . .
C40 C41 C42 C43 -7.3(6) . . . .
N1 C1 C42 C41 2.7(7) . . . .
C2 C1 C42 C41 -179.2(4) . . . .
N1 C1 C42 C43 -167.9(4) . . . .
C2 C1 C42 C43 10.2(6) . . . .
C41 C42 C43 C44 -86.5(5) . . . .
C1 C42 C43 C44 84.8(5) . . . .
C41 C42 C43 C52 96.3(5) . . . .
C1 C42 C43 C52 -92.4(5) . . . .
C52 C43 C44 O4 -178.5(4) . . . .
C42 C43 C44 O4 4.2(6) . . . .
C52 C43 C44 C45 -0.7(6) . . . .
C42 C43 C44 C45 -178.0(4) . . . .
C43 C44 C45 C46 0.7(7) . . . .
O4 C44 C45 C46 178.4(4) . . . .
C44 C45 C46 C47 -0.3(7) . . . .
C45 C46 C47 C48 178.4(4) . . . .
C45 C46 C47 C52 0.0(6) . . . .
C52 C47 C48 C49 -0.1(6) . . . .
C46 C47 C48 C49 -178.5(4) . . . .
C47 C48 C49 C65 -1.8(7) . . . .
C48 C47 C52 C51 0.9(6) . . . .
C46 C47 C52 C51 179.4(4) . . . .
C48 C47 C52 C43 -178.5(4) . . . .
C46 C47 C52 C43 0.0(6) . . . .
C65 C51 C52 C47 0.1(6) . . . .
C65 C51 C52 C43 179.5(4) . . . .
C44 C43 C52 C47 0.4(6) . . . .
C42 C43 C52 C47 177.5(4) . . . .
C44 C43 C52 C51 -179.0(4) . . . .
C42 C43 C52 C51 -1.8(6) . . . .
C58 C53 C54 N6 -0.9(10) . . . .
C56 N6 C54 C53 -4.0(8) . . . .
C54 N6 C56 C57 4.3(8) . . . .
N6 C56 C57 C58 0.2(10) . . . .
C56 C57 C58 C53 -4.7(10) . . . .
C54 C53 C58 C57 5.1(10) . . . .
N7 C59 C60 C61 0.0 . . . .
C59 C60 C61 C62 0.0 . . . .
C60 C61 C62 C63 0.0 . . . .
C61 C62 C63 N7 0.0 . . . .
C62 C63 N7 C59 0.0 . . . .
C60 C59 N7 C63 0.0 . . . .
C52 C51 C65 C49 -2.0(7) . . . .
C48 C49 C65 C51 2.9(7) . . . .
C71 N5 C67 C68 1.6(7) . . . .
Zn1 N5 C67 C68 180.0(4) . . . .
N5 C67 C68 C69 -1.2(8) . . . .
C67 C68 C69 C70 0.7(8) . . . .
C68 C69 C70 C71 -0.6(8) . . . .
C67 N5 C71 C70 -1.5(7) . . . .
Zn1 N5 C71 C70 -179.9(4) . . . .
C69 C70 C71 N5 1.1(8) . . . .

loop_
_publcif_info_tables.block_id
_publcif_info_tables.reference_item
{8c2b3de8-82a7-41dd-af52-23feaf64fc9e} '_publcif_info_datablock.publ_exptl'
{8c2b3de8-82a7-41dd-af52-23feaf64fc9e} '_geom_bond_atom_site_label_1'
{8c2b3de8-82a7-41dd-af52-23feaf64fc9e} '_geom_hbond_atom_site_label_D'

loop_
_publcif_info_datablock.id
_publcif_info_datablock.publ_exptl
_publcif_info_datablock.publ_geom
_publcif_info_datablock.structure
{8c2b3de8-82a7-41dd-af52-23feaf64fc9e} y y y

loop_
_publcif_info_exptl_table_extra_item
sin_theta_over_lambda_max
